data_7231072
loop_
_publ_author_name
'Ploszajski, Anna R.'
'Billing, Matthew'
'Cockcroft, Jeremy K.'
'Skipper, Neal T.'

_publ_section_title
;
 Crystalline structure of an ammonia borane--polyethylene oxide cocrystal:
 a material investigated for its hydrogen storage potential
;
_journal_issue 31
_journal_name_full CrystEngComm
_journal_page_first 4436
_journal_paper_doi 10.1039/C8CE00872H
_journal_volume 20
_journal_year 2018
_chemical_formula_moiety 'C10 H20 O5, B H6 N'
_chemical_formula_sum 'C10 H26 B N O5'
_chemical_formula_weight 251.13
_space_group_crystal_system monoclinic
_space_group_IT_number 14
_space_group_name_Hall '-P 2yn'
_space_group_name_H-M_alt 'P 1 21/n 1'
_symmetry_space_group_name_Hall '-P 2yn'
_symmetry_space_group_name_H-M 'P 1 21/n 1'
_atom_sites_solution_hydrogens geom
_atom_sites_solution_primary dual
_audit_creation_date 2018-04-24
_audit_creation_method
;
Olex2 1.2
(compiled 2018.04.18 svn.r3501 for OlexSys, GUI svn.r5488)
;
_audit_update_record
;
2018-05-22 deposited with the CCDC.
2018-07-03 downloaded from the CCDC.
;
_cell_angle_alpha 90
_cell_angle_beta 91.5852(13)
_cell_angle_gamma 90
_cell_formula_units_Z 4
_cell_length_a 8.42518(12)
_cell_length_b 8.39871(16)
_cell_length_c 20.2469(3)
_cell_measurement_reflns_used 11522
_cell_measurement_temperature 150.04(10)
_cell_measurement_theta_max 74.1580
_cell_measurement_theta_min 5.6130
_cell_volume 1432.14(4)
_computing_cell_refinement 'CrysAlisPro 1.171.38.46 (Rigaku OD, 2015)'
_computing_data_collection 'CrysAlisPro 1.171.38.46 (Rigaku OD, 2015)'
_computing_data_reduction 'CrysAlisPro 1.171.38.46 (Rigaku OD, 2015)'
_computing_molecular_graphics 'Olex2 (Dolomanov et al., 2009)'
_computing_publication_material 'Olex2 (Dolomanov et al., 2009)'
_computing_structure_refinement 'ShelXL (Sheldrick, 2015)'
_computing_structure_solution 'ShelXT (Sheldrick, 2015)'
_diffrn_ambient_environment N~2~
_diffrn_ambient_temperature 150.
_diffrn_detector 'CCD plate'
_diffrn_detector_area_resol_mean 5.2031
_diffrn_detector_type Atlas
_diffrn_measured_fraction_theta_full 1.000
_diffrn_measured_fraction_theta_max 0.991
_diffrn_measurement_details
;
List of Runs (angles in degrees, time in seconds):

  # Type    Start    End  Width  t~exp~   \w     \q     \k     \f   Frames
#--------------------------------------------------------------------------
  1  \w    -39.00 -14.00   1.00    5.00    --  -42.62 -57.00  90.00   25
  2  \w    -61.00 -10.00   1.00    5.00    --  -42.62 -77.00   0.00   51
  3  \w    -44.00 -14.00   1.00    5.00    --  -42.62 -77.00 -60.00   30
  4  \w    -59.00 -10.00   1.00    5.00    --  -42.62 -77.00-120.00   49
  5  \w    -68.00 -18.00   1.00    5.00    --  -42.62 -38.00-120.00   50
  6  \w    -82.00 -55.00   1.00    5.00    --  -42.62 -57.00  90.00   27
  7  \w    -99.00 -72.00   1.00    5.00    --  -42.62 -77.00   0.00   27
  8  \w   -119.00 -85.00   1.00    5.00    --  -42.62 -77.00 -60.00   34
  9  \w   -118.00 -71.00   1.00    5.00    --  -42.62 -77.00-120.00   47
 10  \w   -119.00 -10.00   1.00    5.00    --  -42.62 -77.00-180.00  109
 11  \w      2.00  50.00   1.00    5.00    --   42.62 -99.00 -60.00   48
 12  \w     23.00  98.00   1.00    5.00    --   42.62-125.00  30.00   75
 13  \w     32.00 138.00   1.00   30.00    --  107.94 -77.00  60.00  106
 14  \w     79.00 160.00   1.00   30.00    --  107.94  61.00 -30.00   81
 15  \w    115.00 142.00   1.00   30.00    --  107.94  77.00-150.00   27
 16  \w     79.00 123.00   1.00   30.00    --  107.94  61.00 -90.00   44
 17  \w     76.00 167.00   1.00   30.00    --  107.94  77.00-180.00   91
 18  \w     79.00 110.00   1.00   30.00    --  107.94  61.00-150.00   31
 19  \w     75.00 177.00   1.00   30.00    --  107.94  77.00 -90.00  102
 20  \w    115.00 178.00   1.00   30.00    --  107.94  77.00  90.00   63
 21  \w    114.00 178.00   1.00   30.00    --  107.94  77.00 120.00   64
 22  \w     81.00 145.00   1.00   30.00    --  107.94  55.00 174.43   64
 23  \w     80.00 105.00   1.00   30.00    --  107.94  61.00  60.00   25
 24  \w     77.00 103.00   1.00   30.00    --  107.94  70.00  29.82   26
 25  \w     75.00 101.00   1.00   30.00    --  107.94  77.00  30.00   26
 26  \w     79.00 109.00   1.00   30.00    --  107.94  61.00   0.00   30
 27  \w     75.00 101.00   1.00   30.00    --  107.94  77.00  60.00   26
 28  \w     79.00 150.00   1.00   30.00    --  107.94  68.00  62.83   71
 29  \w     79.00 107.00   1.00   30.00    --  107.94  61.00 150.00   28
 30  \w     80.00 108.00   1.00   30.00    --  107.94  58.00 125.12   28
 31  \w     75.00 101.00   1.00   30.00    --  107.94  77.00 120.00   26
 32  \w     76.00 103.00   1.00   30.00    --  107.94  73.00 162.96   27
 33  \w     75.00 101.00   1.00   30.00    --  107.94  77.00  90.00   26
 34  \w     77.00 103.00   1.00   30.00    --  107.94  70.00  87.57   26
 35  \w     75.00 143.00   1.00   30.00    --  107.94  77.00   0.00   68
 36  \w     79.00 176.00   1.00   30.00    --  107.94  61.00-120.00   97
 37  \w     82.00 173.00   1.00   30.00    --  107.94 146.00  -6.00   91
 38  \w     76.00 102.00   1.00   30.00    --  107.94  75.00-127.28   26
 39  \w     75.00 101.00   1.00   30.00    --  107.94  77.00-120.00   26
 40  \w     75.00 102.00   1.00   30.00    --  107.94  77.00-150.00   27
 41  \w     76.00 104.00   1.00   30.00    --  107.94  74.00 -76.61   28
 42  \w     75.00 102.00   1.00   30.00    --  107.94  77.00 -60.00   27
 43  \w     75.00 178.00   1.00   30.00    --  107.94  77.00 -30.00  103
 44  \w     23.00  74.00   1.00    5.00    --   42.62-125.00 109.00   51
 45  \w     32.00 108.00   1.00   30.00    --  107.94 -95.00  30.00   76
 46  \w     26.00 104.00   1.00   30.00    --  107.94 -95.00 -60.00   78
 47  \w    -70.00  31.00   1.00    5.00    --  -42.62  57.00-150.00  101
 48  \w   -116.00 -12.00   1.00    5.00    --  -42.62 -77.00  90.00  104
;
_diffrn_measurement_device 'four-circle diffractometer'
_diffrn_measurement_device_type 'SuperNova, Dual, Cu at zero, Atlas'
_diffrn_measurement_method '\w scans'
_diffrn_orient_matrix_type 'CrysAlisPro convention (1999,Acta A55,543-557)'
_diffrn_orient_matrix_UB_11 -0.0959724000
_diffrn_orient_matrix_UB_12 -0.0298225000
_diffrn_orient_matrix_UB_13 -0.0647124000
_diffrn_orient_matrix_UB_21 -0.1515008000
_diffrn_orient_matrix_UB_22 -0.0232435000
_diffrn_orient_matrix_UB_23 0.0396855000
_diffrn_orient_matrix_UB_31 -0.0352321000
_diffrn_orient_matrix_UB_32 0.1796470000
_diffrn_orient_matrix_UB_33 -0.0056156000
_diffrn_radiation_monochromator mirror
_diffrn_radiation_probe x-ray
_diffrn_radiation_type CuK\a
_diffrn_radiation_wavelength 1.54184
_diffrn_reflns_av_R_equivalents 0.0257
_diffrn_reflns_av_unetI/netI 0.0134
_diffrn_reflns_Laue_measured_fraction_full 1.000
_diffrn_reflns_Laue_measured_fraction_max 0.991
_diffrn_reflns_limit_h_max 10
_diffrn_reflns_limit_h_min -10
_diffrn_reflns_limit_k_max 10
_diffrn_reflns_limit_k_min -9
_diffrn_reflns_limit_l_max 24
_diffrn_reflns_limit_l_min -25
_diffrn_reflns_number 21539
_diffrn_reflns_point_group_measured_fraction_full 1.000
_diffrn_reflns_point_group_measured_fraction_max 0.991
_diffrn_reflns_theta_full 67.684
_diffrn_reflns_theta_max 74.408
_diffrn_reflns_theta_min 4.369
_diffrn_source 'micro-focus sealed X-ray tube'
_diffrn_source_type 'SuperNova (Cu) X-ray Source'
_exptl_absorpt_coefficient_mu 0.740
_exptl_absorpt_correction_T_max 1.000
_exptl_absorpt_correction_T_min 0.791
_exptl_absorpt_correction_type gaussian
_exptl_absorpt_process_details
;
CrysAlisPro 1.171.38.46 (Rigaku Oxford Diffraction, 2015)
Numerical absorption correction based on gaussian integration over
            a multifaceted crystal model
Empirical absorption correction using spherical harmonics,
 implemented in SCALE3 ABSPACK scaling algorithm.
;
_exptl_crystal_colour 'clear colourless'
_exptl_crystal_colour_lustre clear
_exptl_crystal_colour_primary colourless
_exptl_crystal_density_diffrn 1.165
_exptl_crystal_description plate
_exptl_crystal_F_000 552
_exptl_crystal_size_max 0.317
_exptl_crystal_size_mid 0.106
_exptl_crystal_size_min 0.024
_refine_diff_density_max 0.819
_refine_diff_density_min -0.336
_refine_diff_density_rms 0.052
_refine_ls_extinction_method none
_refine_ls_goodness_of_fit_ref 1.030
_refine_ls_hydrogen_treatment constr
_refine_ls_matrix_type full
_refine_ls_number_parameters 156
_refine_ls_number_reflns 2909
_refine_ls_number_restraints 0
_refine_ls_restrained_S_all 1.030
_refine_ls_R_factor_all 0.0628
_refine_ls_R_factor_gt 0.0587
_refine_ls_shift/su_max 0.000
_refine_ls_shift/su_mean 0.000
_refine_ls_structure_factor_coef Fsqd
_refine_ls_weighting_details 'w=1/[\s^2^(Fo^2^)+(0.0920P)^2^+0.7906P] where P=(Fo^2^+2Fc^2^)/3'
_refine_ls_weighting_scheme calc
_refine_ls_wR_factor_gt 0.1684
_refine_ls_wR_factor_ref 0.1727
_reflns_Friedel_coverage 0.000
_reflns_number_gt 2622
_reflns_number_total 2909
_reflns_threshold_expression 'I > 2\s(I)'
_cod_data_source_file c8ce00872h2.cif
_cod_data_source_block xstr0748
_cod_depositor_comments 'Adding full bibliography for 7231072--7231073.cif.'
_cod_original_cell_volume 1432.13(4)
_cod_database_code 7231072
_shelx_shelxl_version_number 2014/7
_chemical_oxdiff_formula 'C10 H26 B N O5'
_chemical_oxdiff_usercomment 'Sample left for 10 months'
_shelx_space_group_comment
;
The symmetry employed for this shelxl refinement is uniquely defined
by the following loop, which should always be used as a source of
symmetry information in preference to the above space-group names.
They are only intended as comments.
;
_reflns_odcompleteness_completeness 99.96
_reflns_odcompleteness_iscentric 1
_reflns_odcompleteness_theta 66.97
_olex2_refinement_description
;
1. Fixed Uiso
 At 1.2 times of:
  All C(H,H) groups
 At 1.5 times of:
  All B(H,H,H) groups, All N(H,H,H) groups
2.a Secondary CH2 refined with riding coordinates:
 C1(H1A,H1B), C2(H2A,H2B), C3(H3A,H3B), C4(H4A,H4B), C5(H5A,H5B), C6(H6A,H6B),
 C7(H7A,H7B), C8(H8A,H8B), C9(H9A,H9B), C10(H10A,H10B)
2.b Idealised Me refined as rotating group:
 N1(H1C,H1D,H1E), B1(H1F,H1G,H1H)
;
_olex2_submission_special_instructions 'No special instructions were received'
_oxdiff_exptl_absorpt_empirical_details
;
Empirical correction (ABSPACK) includes:
- Absorption correction using spherical harmonics
- Frame scaling
;
_oxdiff_exptl_absorpt_empirical_full_max 1.398
_oxdiff_exptl_absorpt_empirical_full_min 0.777

loop_
_space_group_symop_operation_xyz
'x, y, z'
'-x+1/2, y+1/2, -z+1/2'
'-x, -y, -z'
'x-1/2, -y-1/2, z-1/2'

loop_
_atom_site_label
_atom_site_type_symbol
_atom_site_fract_x
_atom_site_fract_y
_atom_site_fract_z
_atom_site_U_iso_or_equiv
_atom_site_adp_type
_atom_site_occupancy
_atom_site_site_symmetry_order
_atom_site_calc_flag
_atom_site_refinement_flags_posn
O1 O 0.58303(15) 0.46202(16) 0.34912(6) 0.0426(3) Uani 1 1 d .
O2 O 0.32651(14) 0.57133(15) 0.42947(6) 0.0397(3) Uani 1 1 d .
O3 O 0.15378(15) 0.84876(17) 0.39568(6) 0.0443(3) Uani 1 1 d .
O4 O 0.28318(14) 1.08578(16) 0.31468(6) 0.0404(3) Uani 1 1 d .
O5 O 0.54678(17) 0.99926(16) 0.23507(8) 0.0499(4) Uani 1 1 d .
C1 C 0.7492(2) 0.4496(3) 0.34177(10) 0.0475(5) Uani 1 1 d .
H1A H 0.7839 0.3380 0.3484 0.057 Uiso 1 1 calc R
H1B H 0.8056 0.5172 0.3749 0.057 Uiso 1 1 calc R
C2 C 0.5342(3) 0.3894(3) 0.40944(9) 0.0510(5) Uani 1 1 d .
H2A H 0.5917 0.4393 0.4474 0.061 Uiso 1 1 calc R
H2B H 0.5613 0.2747 0.4090 0.061 Uiso 1 1 calc R
C3 C 0.3620(3) 0.4086(2) 0.41708(10) 0.0499(5) Uani 1 1 d .
H3A H 0.3048 0.3729 0.3763 0.060 Uiso 1 1 calc R
H3B H 0.3265 0.3421 0.4543 0.060 Uiso 1 1 calc R
C4 C 0.1653(2) 0.5931(3) 0.44439(10) 0.0484(5) Uani 1 1 d .
H4A H 0.1401 0.5314 0.4844 0.058 Uiso 1 1 calc R
H4B H 0.0970 0.5535 0.4073 0.058 Uiso 1 1 calc R
C5 C 0.1324(2) 0.7651(3) 0.45574(10) 0.0516(5) Uani 1 1 d .
H5A H 0.0222 0.7791 0.4705 0.062 Uiso 1 1 calc R
H5B H 0.2057 0.8072 0.4906 0.062 Uiso 1 1 calc R
C6 C 0.1077(2) 1.0121(3) 0.39861(11) 0.0521(5) Uani 1 1 d .
H6A H 0.1775 1.0700 0.4306 0.063 Uiso 1 1 calc R
H6B H -0.0031 1.0207 0.4133 0.063 Uiso 1 1 calc R
C7 C 0.1213(2) 1.0827(2) 0.33124(11) 0.0486(5) Uani 1 1 d .
H7A H 0.0599 1.0181 0.2986 0.058 Uiso 1 1 calc R
H7B H 0.0776 1.1921 0.3307 0.058 Uiso 1 1 calc R
C8 C 0.3082(2) 1.1460(2) 0.24968(9) 0.0452(5) Uani 1 1 d .
H8A H 0.2605 1.2532 0.2450 0.054 Uiso 1 1 calc R
H8B H 0.2570 1.0750 0.2164 0.054 Uiso 1 1 calc R
C9 C 0.4813(2) 1.1545(2) 0.23886(9) 0.0433(4) Uani 1 1 d .
H9A H 0.5006 1.2128 0.1973 0.052 Uiso 1 1 calc R
H9B H 0.5339 1.2137 0.2757 0.052 Uiso 1 1 calc R
C10 C 0.7141(2) 1.0033(3) 0.22631(11) 0.0525(5) Uani 1 1 d .
H10A H 0.7679 0.9329 0.2591 0.063 Uiso 1 1 calc R
H10B H 0.7540 1.1131 0.2334 0.063 Uiso 1 1 calc R
N1 N 0.51626(19) 0.8321(2) 0.36755(10) 0.0522(5) Uani 1 1 d .
H1C H 0.4299 0.8643 0.3900 0.078 Uiso 1 1 calc GR
H1D H 0.5155 0.7242 0.3638 0.078 Uiso 1 1 calc GR
H1E H 0.5134 0.8766 0.3265 0.078 Uiso 1 1 calc GR
B1 B 0.6739(3) 0.8871(4) 0.40648(16) 0.0653(8) Uani 1 1 d .
H1F H 0.6860 1.0027 0.4025 0.098 Uiso 1 1 calc GR
H1G H 0.7659 0.8340 0.3877 0.098 Uiso 1 1 calc GR
H1H H 0.6667 0.8584 0.4532 0.098 Uiso 1 1 calc GR

loop_
_atom_site_aniso_label
_atom_site_aniso_U_11
_atom_site_aniso_U_22
_atom_site_aniso_U_33
_atom_site_aniso_U_23
_atom_site_aniso_U_13
_atom_site_aniso_U_12
O1 0.0447(7) 0.0437(7) 0.0394(7) -0.0030(5) -0.0007(5) 0.0028(5)
O2 0.0390(7) 0.0390(7) 0.0414(7) -0.0015(5) 0.0035(5) -0.0081(5)
O3 0.0387(7) 0.0498(8) 0.0447(7) -0.0120(6) 0.0060(5) -0.0010(5)
O4 0.0323(6) 0.0432(7) 0.0452(7) -0.0026(5) -0.0067(5) 0.0042(5)
O5 0.0428(7) 0.0409(8) 0.0661(9) 0.0011(6) 0.0055(6) 0.0001(6)
C1 0.0434(10) 0.0503(11) 0.0486(11) -0.0042(8) -0.0036(8) 0.0045(8)
C2 0.0696(13) 0.0469(11) 0.0366(9) 0.0041(8) 0.0035(9) 0.0115(10)
C3 0.0684(13) 0.0380(10) 0.0436(10) 0.0003(8) 0.0079(9) -0.0107(9)
C4 0.0385(9) 0.0647(13) 0.0422(10) 0.0035(9) 0.0040(7) -0.0159(9)
C5 0.0332(9) 0.0785(15) 0.0434(10) -0.0115(10) 0.0069(7) -0.0008(9)
C6 0.0313(9) 0.0554(12) 0.0700(13) -0.0275(10) 0.0081(8) -0.0028(8)
C7 0.0314(9) 0.0425(10) 0.0714(13) -0.0144(9) -0.0071(8) 0.0048(7)
C8 0.0528(11) 0.0388(10) 0.0431(10) 0.0003(7) -0.0119(8) 0.0096(8)
C9 0.0546(11) 0.0351(9) 0.0401(9) 0.0024(7) -0.0025(8) 0.0001(8)
C10 0.0418(10) 0.0584(13) 0.0572(12) -0.0007(10) 0.0022(8) 0.0030(9)
N1 0.0348(8) 0.0467(10) 0.0747(12) 0.0193(8) -0.0041(7) -0.0045(7)
B1 0.0578(15) 0.0551(15) 0.0814(19) 0.0103(14) -0.0261(13) -0.0137(12)

loop_
_atom_type_symbol
_atom_type_description
_atom_type_scat_dispersion_real
_atom_type_scat_dispersion_imag
_atom_type_scat_source
C C 0.0181 0.0091 'International Tables Vol C Tables 4.2.6.8 and 6.1.1.4'
H H 0.0000 0.0000 'International Tables Vol C Tables 4.2.6.8 and 6.1.1.4'
B B 0.0090 0.0039 'International Tables Vol C Tables 4.2.6.8 and 6.1.1.4'
N N 0.0311 0.0180 'International Tables Vol C Tables 4.2.6.8 and 6.1.1.4'
O O 0.0492 0.0322 'International Tables Vol C Tables 4.2.6.8 and 6.1.1.4'

loop_
_exptl_crystal_face_index_h
_exptl_crystal_face_index_k
_exptl_crystal_face_index_l
_exptl_crystal_face_perp_dist
1 -1 12 0.0622
-1 5 -1 0.1360
0 -4 -10 0.0993
1 0 -1 0.0119
-1 0 1 0.0119
-3 -1 -10 0.0362
3 2 10 0.0579
-3 1 -9 0.0448

loop_
_geom_angle_atom_site_label_1
_geom_angle_atom_site_label_2
_geom_angle_atom_site_label_3
_geom_angle
_geom_angle_site_symmetry_1
_geom_angle_site_symmetry_3
C1 O1 C2 111.43(15) . .
C4 O2 C3 111.73(15) . .
C5 O3 C6 113.49(16) . .
C7 O4 C8 113.10(15) . .
C9 O5 C10 111.82(15) . .
O1 C1 H1A 110.1 . .
O1 C1 H1B 110.1 . .
O1 C1 C10 107.79(16) . 2_645
H1A C1 H1B 108.5 . .
C10 C1 H1A 110.1 2_645 .
C10 C1 H1B 110.1 2_645 .
O1 C2 H2A 109.6 . .
O1 C2 H2B 109.6 . .
O1 C2 C3 110.44(16) . .
H2A C2 H2B 108.1 . .
C3 C2 H2A 109.6 . .
C3 C2 H2B 109.6 . .
O2 C3 C2 109.62(16) . .
O2 C3 H3A 109.7 . .
O2 C3 H3B 109.7 . .
C2 C3 H3A 109.7 . .
C2 C3 H3B 109.7 . .
H3A C3 H3B 108.2 . .
O2 C4 H4A 109.7 . .
O2 C4 H4B 109.7 . .
O2 C4 C5 110.05(15) . .
H4A C4 H4B 108.2 . .
C5 C4 H4A 109.7 . .
C5 C4 H4B 109.7 . .
O3 C5 C4 108.61(15) . .
O3 C5 H5A 110.0 . .
O3 C5 H5B 110.0 . .
C4 C5 H5A 110.0 . .
C4 C5 H5B 110.0 . .
H5A C5 H5B 108.3 . .
O3 C6 H6A 110.0 . .
O3 C6 H6B 110.0 . .
O3 C6 C7 108.39(15) . .
H6A C6 H6B 108.4 . .
C7 C6 H6A 110.0 . .
C7 C6 H6B 110.0 . .
O4 C7 C6 108.81(15) . .
O4 C7 H7A 109.9 . .
O4 C7 H7B 109.9 . .
C6 C7 H7A 109.9 . .
C6 C7 H7B 109.9 . .
H7A C7 H7B 108.3 . .
O4 C8 H8A 109.9 . .
O4 C8 H8B 109.9 . .
O4 C8 C9 108.89(14) . .
H8A C8 H8B 108.3 . .
C9 C8 H8A 109.9 . .
C9 C8 H8B 109.9 . .
O5 C9 C8 110.42(15) . .
O5 C9 H9A 109.6 . .
O5 C9 H9B 109.6 . .
C8 C9 H9A 109.6 . .
C8 C9 H9B 109.6 . .
H9A C9 H9B 108.1 . .
O5 C10 C1 109.79(17) . 2_655
O5 C10 H10A 109.7 . .
O5 C10 H10B 109.7 . .
C1 C10 H10A 109.7 2_655 .
C1 C10 H10B 109.7 2_655 .
H10A C10 H10B 108.2 . .
H1C N1 H1D 109.5 . .
H1C N1 H1E 109.5 . .
H1D N1 H1E 109.5 . .
B1 N1 H1C 109.5 . .
B1 N1 H1D 109.5 . .
B1 N1 H1E 109.5 . .
N1 B1 H1F 109.5 . .
N1 B1 H1G 109.5 . .
N1 B1 H1H 109.5 . .
H1F B1 H1G 109.5 . .
H1F B1 H1H 109.5 . .
H1G B1 H1H 109.5 . .

loop_
_geom_bond_atom_site_label_1
_geom_bond_atom_site_label_2
_geom_bond_distance
_geom_bond_site_symmetry_2
O1 C1 1.416(2) .
O1 C2 1.435(2) .
O2 C3 1.423(2) .
O2 C4 1.412(2) .
O3 C5 1.420(3) .
O3 C6 1.427(3) .
O4 C7 1.414(2) .
O4 C8 1.431(2) .
O5 C9 1.419(2) .
O5 C10 1.426(2) .
C1 H1A 0.9900 .
C1 H1B 0.9900 .
C1 C10 1.491(3) 2_645
C2 H2A 0.9900 .
C2 H2B 0.9900 .
C2 C3 1.472(3) .
C3 H3A 0.9900 .
C3 H3B 0.9900 .
C4 H4A 0.9900 .
C4 H4B 0.9900 .
C4 C5 1.490(3) .
C5 H5A 0.9900 .
C5 H5B 0.9900 .
C6 H6A 0.9900 .
C6 H6B 0.9900 .
C6 C7 1.495(3) .
C7 H7A 0.9900 .
C7 H7B 0.9900 .
C8 H8A 0.9900 .
C8 H8B 0.9900 .
C8 C9 1.482(3) .
C9 H9A 0.9900 .
C9 H9B 0.9900 .
C10 C1 1.491(3) 2_655
C10 H10A 0.9900 .
C10 H10B 0.9900 .
N1 H1C 0.9100 .
N1 H1D 0.9100 .
N1 H1E 0.9100 .
N1 B1 1.594(3) .
B1 H1F 0.9800 .
B1 H1G 0.9800 .
B1 H1H 0.9800 .

loop_
_geom_torsion_atom_site_label_1
_geom_torsion_atom_site_label_2
_geom_torsion_atom_site_label_3
_geom_torsion_atom_site_label_4
_geom_torsion
_geom_torsion_site_symmetry_3
_geom_torsion_site_symmetry_4
O1 C2 C3 O2 -69.5(2) . .
O2 C4 C5 O3 65.15(19) . .
O3 C6 C7 O4 -66.42(19) . .
O4 C8 C9 O5 68.79(19) . .
O5 C10 C1 O1 177.56(16) 2_655 2_655
C1 O1 C2 C3 178.08(16) . .
C2 O1 C1 C10 170.91(17) . 2_645
C3 O2 C4 C5 -178.92(16) . .
C4 O2 C3 C2 -173.47(15) . .
C5 O3 C6 C7 -174.77(15) . .
C6 O3 C5 C4 173.16(15) . .
C7 O4 C8 C9 176.24(15) . .
C8 O4 C7 C6 177.73(15) . .
C9 O5 C10 C1 -109.60(19) . 2_655
C10 O5 C9 C8 -178.54(16) . .

loop_
_exptl_oxdiff_crystal_face_indexfrac_h
_exptl_oxdiff_crystal_face_indexfrac_k
_exptl_oxdiff_crystal_face_indexfrac_l
_exptl_oxdiff_crystal_face_x
_exptl_oxdiff_crystal_face_y
_exptl_oxdiff_crystal_face_z
1.3288 -1.1613 12.3427 -0.8916 0.3155 -0.3248
-1.0330 5.3390 -0.7873 -0.0091 0.0012 1.0000
-0.2060 -3.6995 -9.6159 0.7524 -0.2644 -0.6034
1.0000 -0.0000 -1.0000 -0.0313 -0.1912 -0.0296
-1.0000 0.0000 1.0000 0.0313 0.1912 0.0296
-3.4000 -0.5260 -9.9831 0.9880 0.1311 0.0813
3.1270 1.7545 9.6989 -0.9801 -0.1296 0.1505
-3.4737 1.2170 -9.4856 0.9109 0.1215 0.3943
